data_7133968
loop_
_publ_author_name
'Yao, Yang'
'Bai, Junxue'
'Cheng, Peidong'
'Yang, Han'
'Sun, Jianwei'
'Sun, Song'

_publ_section_title
;
 Base-promoted cascade 5-<i>exo-dig</i> annulation/carboxylation of
 <i>o</i>-(1-alkynyl)benzenesulfonamides with CO<sub>2</sub>: divergent
 synthesis of mono- or <i>gem</i>-dicarboxylic esters.
;
_journal_issue 99
_journal_name_full 'Chemical communications (Cambridge, England)'
_journal_page_first 14850
_journal_page_last 14853
_journal_paper_doi 10.1039/d4cc05239k
_journal_volume 60
_journal_year 2024
_chemical_formula_moiety 'C18 H17 N O4 S'
_chemical_formula_sum 'C18 H17 N O4 S'
_chemical_formula_weight 343.38
_space_group_crystal_system monoclinic
_space_group_IT_number 14
_space_group_name_Hall '-P 2ybc'
_space_group_name_H-M_alt 'P 1 21/c 1'
_atom_sites_solution_hydrogens geom
_atom_sites_solution_primary dual
_audit_creation_date 2022-06-30
_audit_creation_method
;
Olex2 1.5
(compiled 2021.12.09 svn.r5202d8cf for OlexSys, GUI svn.r6439)
;
_audit_update_record
;
2023-07-07 deposited with the CCDC.	2024-11-07 downloaded from the CCDC.
;
_cell_angle_alpha 90
_cell_angle_beta 104.78(3)
_cell_angle_gamma 90
_cell_formula_units_Z 4
_cell_length_a 9.907(4)
_cell_length_b 10.099(4)
_cell_length_c 17.406(7)
_cell_measurement_reflns_used 1352
_cell_measurement_temperature 128.00
_cell_measurement_theta_max 55.67
_cell_measurement_theta_min 4.43
_cell_volume 1683.9(12)
_computing_cell_refinement 'SAINT V8.40B (?, 2016)'
_computing_data_reduction 'SAINT V8.40B (?, 2016)'
_computing_molecular_graphics 'Olex2 1.5 (Dolomanov et al., 2009)'
_computing_publication_material 'Olex2 1.5 (Dolomanov et al., 2009)'
_computing_structure_refinement 'SHELXL 2018/3 (Sheldrick, 2015)'
_computing_structure_solution 'SHELXT 2014/5 (Sheldrick, 2014)'
_diffrn_ambient_temperature 128.00
_diffrn_measured_fraction_theta_full 0.980
_diffrn_measured_fraction_theta_max 0.980
_diffrn_measurement_device_type 'Bruker APEX-II CCD'
_diffrn_measurement_method '\f and \w scans'
_diffrn_radiation_type GaK\a
_diffrn_radiation_wavelength 1.34138
_diffrn_reflns_av_R_equivalents 0.1688
_diffrn_reflns_av_unetI/netI 0.1287
_diffrn_reflns_Laue_measured_fraction_full 0.980
_diffrn_reflns_Laue_measured_fraction_max 0.980
_diffrn_reflns_limit_h_max 11
_diffrn_reflns_limit_h_min -11
_diffrn_reflns_limit_k_max 7
_diffrn_reflns_limit_k_min -12
_diffrn_reflns_limit_l_max 20
_diffrn_reflns_limit_l_min -20
_diffrn_reflns_number 11571
_diffrn_reflns_point_group_measured_fraction_full 0.980
_diffrn_reflns_point_group_measured_fraction_max 0.980
_diffrn_reflns_theta_full 52.968
_diffrn_reflns_theta_max 52.968
_diffrn_reflns_theta_min 4.442
_diffrn_source_current 3.57
_diffrn_source_power 0.2494002
_diffrn_source_voltage 69.86
_diffrn_standards_number 0
_exptl_absorpt_coefficient_mu 1.239
_exptl_absorpt_correction_T_max 0.7519
_exptl_absorpt_correction_T_min 0.4919
_exptl_absorpt_correction_type multi-scan
_exptl_absorpt_process_details
;
SADABS-2016/2 (Bruker,2016/2) was used for absorption correction.
wR2(int) was 0.1531 before and 0.0922 after correction.
The Ratio of minimum to maximum transmission is 0.6542.
The \l/2 correction factor is Not present.
;
_exptl_crystal_colour 'clear light colourless'
_exptl_crystal_colour_lustre clear
_exptl_crystal_colour_modifier light
_exptl_crystal_colour_primary colourless
_exptl_crystal_density_diffrn 1.355
_exptl_crystal_description block
_exptl_crystal_F_000 720
_exptl_crystal_size_max 0.3
_exptl_crystal_size_mid 0.2
_exptl_crystal_size_min 0.2
_refine_diff_density_max 0.379
_refine_diff_density_min -0.459
_refine_diff_density_rms 0.101
_refine_ls_extinction_coef 0.039(6)
_refine_ls_extinction_expression Fc^*^=kFc[1+0.001xFc^2^\l^3^/sin(2\q)]^-1/4^
_refine_ls_extinction_method 'SHELXL-2018/3 (Sheldrick 2018)'
_refine_ls_goodness_of_fit_ref 0.998
_refine_ls_hydrogen_treatment constr
_refine_ls_matrix_type full
_refine_ls_number_parameters 221
_refine_ls_number_reflns 2909
_refine_ls_number_restraints 0
_refine_ls_restrained_S_all 0.998
_refine_ls_R_factor_all 0.1198
_refine_ls_R_factor_gt 0.0818
_refine_ls_shift/su_max 0.000
_refine_ls_shift/su_mean 0.000
_refine_ls_structure_factor_coef Fsqd
_refine_ls_weighting_details 'w=1/[\s^2^(Fo^2^)+(0.1603P)^2^] where P=(Fo^2^+2Fc^2^)/3'
_refine_ls_weighting_scheme calc
_refine_ls_wR_factor_gt 0.2078
_refine_ls_wR_factor_ref 0.2496
_reflns_Friedel_coverage 0.000
_reflns_number_gt 1852
_reflns_number_total 2909
_reflns_threshold_expression 'I > 2\s(I)'
_cod_data_source_file d4cc05239k2.cif
_cod_data_source_block ga220630a_0m
_cod_depositor_comments 'Adding full bibliography for 7133968--7133969.cif.'
_cod_original_cell_volume 1683.8(12)
_cod_database_code 7133968
_shelx_shelxl_version_number 2018/3
_shelx_space_group_comment
;
The symmetry employed for this shelxl refinement is uniquely defined
by the following loop, which should always be used as a source of
symmetry information in preference to the above space-group names.
They are only intended as comments.
;
_shelx_estimated_absorpt_t_max 0.790
_shelx_estimated_absorpt_t_min 0.708
_olex2_refinement_description
;
1. Fixed Uiso
 At 1.2 times of:
  All C(H) groups
 At 1.5 times of:
  All C(H,H,H) groups
2.a Aromatic/amide H refined with riding coordinates:
 C00A(H00A), C00D(H00E), C00F(H00F), C00H(H00H), C00I(H00I), C00J(H00J),
 C00K(H00K), C00L(H00L)
2.b Idealised Me refined as rotating group:
 C00B(H00B,H00C,H00D), C00M(H00G,H00M,H00N), C00O(H00O,H00P,H00Q)
;
_olex2_submission_special_instructions 'No special instructions were received'

loop_
_space_group_symop_operation_xyz
'x, y, z'
'-x, y+1/2, -z+1/2'
'-x, -y, -z'
'x, -y-1/2, z-1/2'

loop_
_atom_site_label
_atom_site_type_symbol
_atom_site_fract_x
_atom_site_fract_y
_atom_site_fract_z
_atom_site_U_iso_or_equiv
_atom_site_adp_type
_atom_site_occupancy
_atom_site_site_symmetry_order
_atom_site_calc_flag
_atom_site_refinement_flags_posn
_atom_site_refinement_flags_adp
_atom_site_refinement_flags_occupancy
_atom_site_disorder_assembly
_atom_site_disorder_group
S1 S 0.82264(9) 0.22284(10) 0.48553(5) 0.0558(5) Uani 1 1 d . . . . .
O3 O 0.7215(3) 0.5328(3) 0.75241(16) 0.0635(8) Uani 1 1 d . . . . .
O4 O 0.6321(3) 0.3294(3) 0.75042(16) 0.0682(8) Uani 1 1 d . . . . .
N1 N 0.8822(3) 0.2535(3) 0.58185(17) 0.0522(8) Uani 1 1 d . . . . .
O2 O 0.8372(3) 0.0853(3) 0.46961(16) 0.0726(8) Uani 1 1 d . . . . .
O1 O 0.8816(3) 0.3136(3) 0.43977(15) 0.0690(8) Uani 1 1 d . . . . .
C007 C 0.7840(3) 0.3102(3) 0.6179(2) 0.0473(9) Uani 1 1 d . . . . .
C008 C 0.9666(3) 0.4073(3) 0.73238(19) 0.0469(9) Uani 1 1 d . . . . .
C009 C 0.6525(3) 0.2656(4) 0.4848(2) 0.0504(9) Uani 1 1 d . . . . .
C00A C 1.1529(4) 0.4148(4) 0.8527(2) 0.0607(11) Uani 1 1 d . . . . .
H00A H 1.188138 0.392106 0.907108 0.073 Uiso 1 1 calc R U . . .
C00B C 1.0166(4) 0.1953(4) 0.6230(2) 0.0577(10) Uani 1 1 d . . . . .
H00B H 1.035360 0.117897 0.593384 0.087 Uiso 1 1 calc R U . . .
H00C H 1.013516 0.168023 0.676600 0.087 Uiso 1 1 calc R U . . .
H00D H 1.090813 0.260904 0.626676 0.087 Uiso 1 1 calc R U . . .
C00C C 0.6440(3) 0.3060(3) 0.56055(19) 0.0465(9) Uani 1 1 d . . . . .
C00D C 1.0208(4) 0.3731(4) 0.8117(2) 0.0534(9) Uani 1 1 d . . . . .
H00E H 0.966744 0.320614 0.838086 0.064 Uiso 1 1 calc R U . . .
C00E C 0.8208(3) 0.3689(3) 0.69000(19) 0.0474(9) Uani 1 1 d . . . . .
C00F C 1.1807(4) 0.5236(4) 0.7362(2) 0.0602(11) Uani 1 1 d . . . . .
H00F H 1.235926 0.574859 0.710050 0.072 Uiso 1 1 calc R U . . .
C00G C 0.3960(3) 0.3433(3) 0.5033(2) 0.0529(10) Uani 1 1 d . . . . .
C00H C 0.5396(4) 0.2672(4) 0.4186(2) 0.0576(10) Uani 1 1 d . . . . .
H00H H 0.549642 0.241905 0.367764 0.069 Uiso 1 1 calc R U . . .
C00I C 0.4118(4) 0.3068(4) 0.4289(2) 0.0581(10) Uani 1 1 d . . . . .
H00I H 0.333076 0.309262 0.384307 0.070 Uiso 1 1 calc R U . . .
C00J C 0.5123(3) 0.3445(3) 0.5683(2) 0.0496(9) Uani 1 1 d . . . . .
H00J H 0.502027 0.371845 0.618744 0.060 Uiso 1 1 calc R U . . .
C00K C 1.0479(4) 0.4840(4) 0.6949(2) 0.0538(9) Uani 1 1 d . . . . .
H00K H 1.012239 0.509238 0.640983 0.065 Uiso 1 1 calc R U . . .
C00L C 1.2332(4) 0.4892(4) 0.8149(2) 0.0620(11) Uani 1 1 d . . . . .
H00L H 1.324234 0.516576 0.842783 0.074 Uiso 1 1 calc R U . . .
C00M C 0.2539(4) 0.3796(5) 0.5131(2) 0.0688(12) Uani 1 1 d . . . . .
H00G H 0.204917 0.434386 0.468115 0.103 Uiso 1 1 calc R U . . .
H00M H 0.264171 0.429241 0.562636 0.103 Uiso 1 1 calc R U . . .
H00N H 0.199987 0.298786 0.514892 0.103 Uiso 1 1 calc R U . . .
C00N C 0.7141(4) 0.4047(4) 0.73291(18) 0.0504(9) Uani 1 1 d . . . . .
C00O C 0.6263(4) 0.5785(5) 0.7971(3) 0.0811(13) Uani 1 1 d . . . . .
H00O H 0.531191 0.550585 0.770399 0.122 Uiso 1 1 calc R U . . .
H00P H 0.630036 0.675375 0.800620 0.122 Uiso 1 1 calc R U . . .
H00Q H 0.653075 0.540698 0.850724 0.122 Uiso 1 1 calc R U . . .

loop_
_atom_site_aniso_label
_atom_site_aniso_U_11
_atom_site_aniso_U_22
_atom_site_aniso_U_33
_atom_site_aniso_U_23
_atom_site_aniso_U_13
_atom_site_aniso_U_12
S1 0.0615(7) 0.0632(9) 0.0451(6) -0.0027(4) 0.0180(5) 0.0040(4)
O3 0.0631(15) 0.062(2) 0.0688(17) -0.0092(14) 0.0240(13) 0.0081(13)
O4 0.0706(17) 0.078(2) 0.0630(17) -0.0030(14) 0.0306(14) -0.0124(14)
N1 0.0556(17) 0.0575(19) 0.0458(17) -0.0029(13) 0.0168(13) 0.0069(13)
O2 0.092(2) 0.0596(18) 0.0657(18) -0.0161(14) 0.0195(15) 0.0125(14)
O1 0.0693(17) 0.087(2) 0.0582(16) 0.0132(14) 0.0307(13) -0.0021(14)
C007 0.0477(18) 0.049(2) 0.0477(19) 0.0036(16) 0.0168(15) 0.0027(15)
C008 0.0513(18) 0.047(2) 0.0427(18) -0.0019(15) 0.0118(14) -0.0022(15)
C009 0.057(2) 0.054(2) 0.0435(19) -0.0006(16) 0.0187(16) -0.0061(16)
C00A 0.058(2) 0.070(3) 0.049(2) -0.0018(18) 0.0033(17) 0.0145(19)
C00B 0.052(2) 0.056(2) 0.065(2) -0.0022(18) 0.0165(17) 0.0038(17)
C00C 0.0511(19) 0.043(2) 0.0446(18) 0.0006(15) 0.0114(15) -0.0025(15)
C00D 0.057(2) 0.051(2) 0.051(2) 0.0025(16) 0.0118(16) 0.0038(16)
C00E 0.0523(19) 0.049(2) 0.0438(18) 0.0001(15) 0.0169(15) -0.0001(15)
C00F 0.053(2) 0.060(3) 0.069(2) -0.0018(19) 0.0167(18) -0.0060(17)
C00G 0.050(2) 0.049(2) 0.059(2) 0.0051(17) 0.0128(17) -0.0060(15)
C00H 0.063(2) 0.065(3) 0.046(2) -0.0045(17) 0.0153(17) -0.0056(18)
C00I 0.057(2) 0.065(3) 0.049(2) 0.0032(17) 0.0073(16) -0.0096(17)
C00J 0.052(2) 0.052(2) 0.0464(18) -0.0011(16) 0.0153(15) -0.0035(15)
C00K 0.059(2) 0.055(2) 0.0455(19) 0.0034(17) 0.0105(16) -0.0013(16)
C00L 0.049(2) 0.063(3) 0.069(2) -0.0043(19) 0.0054(18) 0.0001(17)
C00M 0.050(2) 0.082(3) 0.073(3) 0.009(2) 0.0131(18) 0.0019(19)
C00N 0.0548(19) 0.060(3) 0.0350(17) -0.0036(16) 0.0087(14) -0.0023(18)
C00O 0.075(3) 0.096(4) 0.076(3) -0.015(3) 0.026(2) 0.024(2)

loop_
_atom_type_symbol
_atom_type_description
_atom_type_scat_dispersion_real
_atom_type_scat_dispersion_imag
_atom_type_scat_source
C C 0.0137 0.0067 'International Tables Vol C Tables 4.2.6.8 and 6.1.1.4'
H H 0.0000 0.0000 'International Tables Vol C Tables 4.2.6.8 and 6.1.1.4'
N N 0.0241 0.0134 'International Tables Vol C Tables 4.2.6.8 and 6.1.1.4'
O O 0.0389 0.0241 'International Tables Vol C Tables 4.2.6.8 and 6.1.1.4'
S S 0.2925 0.4295 'International Tables Vol C Tables 4.2.6.8 and 6.1.1.4'

loop_
_geom_angle_atom_site_label_1
_geom_angle_atom_site_label_2
_geom_angle_atom_site_label_3
_geom_angle
_geom_angle_site_symmetry_1
_geom_angle_site_symmetry_3
_geom_angle_publ_flag
N1 S1 C009 93.19(16) . . ?
O2 S1 N1 110.45(16) . . ?
O2 S1 O1 115.95(19) . . ?
O2 S1 C009 112.70(17) . . ?
O1 S1 N1 110.61(16) . . ?
O1 S1 C009 111.68(17) . . ?
C00N O3 C00O 116.5(3) . . ?
C007 N1 S1 114.7(2) . . ?
C007 N1 C00B 126.2(3) . . ?
C00B N1 S1 117.7(2) . . ?
N1 C007 C00C 108.7(3) . . ?
C00E C007 N1 122.6(3) . . ?
C00E C007 C00C 128.4(3) . . ?
C00D C008 C00E 120.3(3) . . ?
C00D C008 C00K 118.7(3) . . ?
C00K C008 C00E 120.9(3) . . ?
C00C C009 S1 110.9(3) . . ?
C00H C009 S1 125.8(3) . . ?
C00H C009 C00C 123.3(3) . . ?
C00D C00A H00A 119.9 . . ?
C00L C00A H00A 119.9 . . ?
C00L C00A C00D 120.3(3) . . ?
N1 C00B H00B 109.5 . . ?
N1 C00B H00C 109.5 . . ?
N1 C00B H00D 109.5 . . ?
H00B C00B H00C 109.5 . . ?
H00B C00B H00D 109.5 . . ?
H00C C00B H00D 109.5 . . ?
C009 C00C C007 111.7(3) . . ?
C00J C00C C007 131.2(3) . . ?
C00J C00C C009 116.9(3) . . ?
C008 C00D H00E 119.7 . . ?
C00A C00D C008 120.6(4) . . ?
C00A C00D H00E 119.7 . . ?
C007 C00E C008 124.8(3) . . ?
C007 C00E C00N 121.0(3) . . ?
C00N C00E C008 114.2(3) . . ?
C00K C00F H00F 119.7 . . ?
C00L C00F H00F 119.7 . . ?
C00L C00F C00K 120.6(4) . . ?
C00I C00G C00J 119.5(3) . . ?
C00I C00G C00M 120.0(3) . . ?
C00J C00G C00M 120.6(3) . . ?
C009 C00H H00H 121.1 . . ?
C00I C00H C009 117.8(4) . . ?
C00I C00H H00H 121.1 . . ?
C00G C00I H00I 119.3 . . ?
C00H C00I C00G 121.4(3) . . ?
C00H C00I H00I 119.3 . . ?
C00C C00J H00J 119.5 . . ?
C00G C00J C00C 121.1(3) . . ?
C00G C00J H00J 119.5 . . ?
C008 C00K H00K 119.9 . . ?
C00F C00K C008 120.2(3) . . ?
C00F C00K H00K 119.9 . . ?
C00A C00L C00F 119.6(3) . . ?
C00A C00L H00L 120.2 . . ?
C00F C00L H00L 120.2 . . ?
C00G C00M H00G 109.5 . . ?
C00G C00M H00M 109.5 . . ?
C00G C00M H00N 109.5 . . ?
H00G C00M H00M 109.5 . . ?
H00G C00M H00N 109.5 . . ?
H00M C00M H00N 109.5 . . ?
O3 C00N C00E 111.3(3) . . ?
O4 C00N O3 122.9(3) . . ?
O4 C00N C00E 125.8(4) . . ?
O3 C00O H00O 109.5 . . ?
O3 C00O H00P 109.5 . . ?
O3 C00O H00Q 109.5 . . ?
H00O C00O H00P 109.5 . . ?
H00O C00O H00Q 109.5 . . ?
H00P C00O H00Q 109.5 . . ?

loop_
_geom_bond_atom_site_label_1
_geom_bond_atom_site_label_2
_geom_bond_distance
_geom_bond_site_symmetry_2
_geom_bond_publ_flag
S1 N1 1.658(3) . ?
S1 O2 1.431(3) . ?
S1 O1 1.433(3) . ?
S1 C009 1.737(4) . ?
O3 C00N 1.335(4) . ?
O3 C00O 1.443(5) . ?
O4 C00N 1.208(4) . ?
N1 C007 1.408(4) . ?
N1 C00B 1.464(4) . ?
C007 C00C 1.488(4) . ?
C007 C00E 1.351(5) . ?
C008 C00D 1.392(4) . ?
C008 C00E 1.495(4) . ?
C008 C00K 1.393(5) . ?
C009 C00C 1.404(5) . ?
C009 C00H 1.386(5) . ?
C00A H00A 0.9500 . ?
C00A C00D 1.387(5) . ?
C00A C00L 1.378(6) . ?
C00B H00B 0.9800 . ?
C00B H00C 0.9800 . ?
C00B H00D 0.9800 . ?
C00C C00J 1.401(5) . ?
C00D H00E 0.9500 . ?
C00E C00N 1.486(5) . ?
C00F H00F 0.9500 . ?
C00F C00K 1.387(5) . ?
C00F C00L 1.379(6) . ?
C00G C00I 1.393(5) . ?
C00G C00J 1.393(5) . ?
C00G C00M 1.507(5) . ?
C00H H00H 0.9500 . ?
C00H C00I 1.382(5) . ?
C00I H00I 0.9500 . ?
C00J H00J 0.9500 . ?
C00K H00K 0.9500 . ?
C00L H00L 0.9500 . ?
C00M H00G 0.9800 . ?
C00M H00M 0.9800 . ?
C00M H00N 0.9800 . ?
C00O H00O 0.9800 . ?
C00O H00P 0.9800 . ?
C00O H00Q 0.9800 . ?

loop_
_geom_torsion_atom_site_label_1
_geom_torsion_atom_site_label_2
_geom_torsion_atom_site_label_3
_geom_torsion_atom_site_label_4
_geom_torsion
_geom_torsion_site_symmetry_1
_geom_torsion_site_symmetry_2
_geom_torsion_site_symmetry_3
_geom_torsion_site_symmetry_4
_geom_torsion_publ_flag
S1 N1 C007 C00C 9.5(4) . . . . ?
S1 N1 C007 C00E -164.5(3) . . . . ?
S1 C009 C00C C007 4.3(4) . . . . ?
S1 C009 C00C C00J 179.5(3) . . . . ?
S1 C009 C00H C00I -178.6(3) . . . . ?
N1 S1 C009 C00C 0.9(3) . . . . ?
N1 S1 C009 C00H 177.8(3) . . . . ?
N1 C007 C00C C009 -8.5(4) . . . . ?
N1 C007 C00C C00J 177.1(3) . . . . ?
N1 C007 C00E C008 13.7(5) . . . . ?
N1 C007 C00E C00N -168.2(3) . . . . ?
O2 S1 N1 C007 -122.0(3) . . . . ?
O2 S1 N1 C00B 45.5(3) . . . . ?
O2 S1 C009 C00C 114.7(3) . . . . ?
O2 S1 C009 C00H -68.4(3) . . . . ?
O1 S1 N1 C007 108.3(3) . . . . ?
O1 S1 N1 C00B -84.2(3) . . . . ?
O1 S1 C009 C00C -112.7(3) . . . . ?
O1 S1 C009 C00H 64.2(4) . . . . ?
C007 C00C C00J C00G 173.6(3) . . . . ?
C007 C00E C00N O3 -125.0(4) . . . . ?
C007 C00E C00N O4 56.6(5) . . . . ?
C008 C00E C00N O3 53.2(4) . . . . ?
C008 C00E C00N O4 -125.2(4) . . . . ?
C009 S1 N1 C007 -6.3(3) . . . . ?
C009 S1 N1 C00B 161.2(3) . . . . ?
C009 C00C C00J C00G -0.5(5) . . . . ?
C009 C00H C00I C00G -0.4(5) . . . . ?
C00B N1 C007 C00C -156.8(3) . . . . ?
C00B N1 C007 C00E 29.2(5) . . . . ?
C00C C007 C00E C008 -159.1(3) . . . . ?
C00C C007 C00E C00N 19.0(6) . . . . ?
C00C C009 C00H C00I -2.1(5) . . . . ?
C00D C008 C00E C007 -131.4(4) . . . . ?
C00D C008 C00E C00N 50.4(5) . . . . ?
C00D C008 C00K C00F 0.8(5) . . . . ?
C00D C00A C00L C00F 1.0(6) . . . . ?
C00E C007 C00C C009 165.1(4) . . . . ?
C00E C007 C00C C00J -9.3(6) . . . . ?
C00E C008 C00D C00A -176.3(3) . . . . ?
C00E C008 C00K C00F 177.2(3) . . . . ?
C00H C009 C00C C007 -172.7(3) . . . . ?
C00H C009 C00C C00J 2.5(5) . . . . ?
C00I C00G C00J C00C -1.8(5) . . . . ?
C00J C00G C00I C00H 2.3(6) . . . . ?
C00K C008 C00D C00A 0.2(5) . . . . ?
C00K C008 C00E C007 52.2(5) . . . . ?
C00K C008 C00E C00N -126.0(4) . . . . ?
C00K C00F C00L C00A 0.0(6) . . . . ?
C00L C00A C00D C008 -1.0(6) . . . . ?
C00L C00F C00K C008 -0.8(6) . . . . ?
C00M C00G C00I C00H -177.0(3) . . . . ?
C00M C00G C00J C00C 177.5(3) . . . . ?
C00O O3 C00N O4 0.7(5) . . . . ?
C00O O3 C00N C00E -177.7(3) . . . . ?
